data_6000451
loop_
_publ_author_name
'Karen, P.'
'Harlow, R. L.'
'Li, Z. G.'
'Meenan, P.'
'Parziale, P. A.'

_publ_section_title
;
 The crystal structure of 2-amino-4,6-dihydroxypyrimidine determined from
 powder X-ray synchrotron diffraction
;
_journal_name_full 'Acta Chemica Scandinavica'
_journal_page_first 1051
_journal_page_last 1055
_journal_paper_doi 10.3891/acta.chem.scand.52-1051
_journal_volume 52
_journal_year 1998
_chemical_formula_sum 'C4 H5 N3 O2'
_space_group_name_H-M_alt 'P 1 21/m 1'
_cell_angle_alpha 90.000
_cell_angle_beta 93.218
_cell_angle_gamma 90.000
_cell_length_a 6.9123
_cell_length_b 9.5658
_cell_length_c 3.5698
_cell_volume 235.67
_cod_database_code 6000451

loop_
_atom_site_label
_atom_site_fract_x
_atom_site_fract_y
_atom_site_fract_z
? ? ? ?
